data_5000229
loop_
_publ_author_name
'Gatehouse, B. M.'
'Miskin, B. K.'

_publ_section_title
;
 The crystal structure of brazilianite, NaAl~3~(PO~4~)~2~(OH)~4~
;
_journal_coden_ASTM ACBCAR
_journal_issue 5
_journal_name_full
;
 Acta Crystallographica, Section B: Structural Crystallography
 and Crystal Chemistry
;
_journal_page_first 1311
_journal_page_last 1317
_journal_paper_doi 10.1107/S0567740874004730
_journal_volume 30
_journal_year 1974
_chemical_name_mineral 'Vanadinite, Brazilianite'
_chemical_name_systematic 'Pentalead tris(vanadate) chloride'
_space_group_IT_number 14
_symmetry_cell_setting monoclinic
_symmetry_Int_Tables_number 14
_symmetry_space_group_name_Hall '-P 2yn'
_symmetry_space_group_name_H-M 'P 1 21/n 1'
_cell_angle_alpha 90
_cell_angle_beta 97.37(2)
_cell_angle_gamma 90
_cell_formula_units_Z 4
_cell_length_a 11.233(6)
_cell_length_b 10.142(5)
_cell_length_c 7.097(4)
_cell_volume 801.8
_exptl_crystal_density_meas 2.98(1)
_cod_database_code 5000229

loop_
_symmetry_equiv_pos_as_xyz
x,y,z
1/2+x,1/2-y,1/2+z
-x,-y,-z
1/2-x,1/2+y,1/2-z

loop_
_atom_site_label
_atom_site_type_symbol
_atom_site_symmetry_multiplicity
_atom_site_Wyckoff_symbol
_atom_site_fract_x
_atom_site_fract_y
_atom_site_fract_z
_atom_site_occupancy
_atom_site_attached_hydrogens
_atom_site_calc_flag
P1 P5+ 4 e 0.1804(1) 0.3122(1) 0.2375(2) 1. 0 d
P2 P5+ 4 e 0.3124(1) 0.3279(1) 0.7538(2) 1. 0 d
Al1 Al3+ 4 e 0.0432(2) 0.2204(1) 0.5614(2) 1. 0 d
Al2 Al3+ 4 e 0.2630(1) 0.0673(1) 0.5082(2) 1. 0 d
Al3 Al3+ 4 e 0.4594(1) 0.2545(1) 0.4328(2) 1. 0 d
Na1 Na1+ 4 e 0.3036(3) 0.0751(2) 0.0350(3) 1. 0 d
O1 O2- 4 e 0.1035(3) 0.0794(3) 0.4498(4) 1. 0 d
O2 O2- 4 e 0.4328(3) 0.1010(3) 0.5620(4) 1. 0 d
O3 O2- 4 e 0.0030(3) 0.3496(3) 0.7243(4) 1. 0 d
O4 O2- 4 e 0.4974(3) 0.3860(3) 0.2698(4) 1. 0 d
O5 O2- 4 e 0.1145(3) 0.2392(3) 0.0664(4) 1. 0 d
O6 O2- 4 e 0.2878(3) 0.2219(3) 0.3187(4) 1. 0 d
O7 O2- 4 e 0.2260(3) 0.2135(3) 0.6811(4) 1. 0 d
O8 O2- 4 e 0.3878(3) 0.2806(3) 0.9348(4) 1. 0 d
O9 O2- 4 e 0.1000(3) 0.3403(3) 0.3935(4) 1. 0 d
O10 O2- 4 e 0.3917(3) 0.3673(3) 0.6014(4) 1. 0 d
O11 O2- 4 e 0.2259(3) 0.4468(3) 0.1822(4) 1. 0 d
O12 O2- 4 e 0.2355(3) 0.4487(3) 0.7907(4) 1. 0 d
H1 H1+ 4 e 0.062(10) 0.003(10) 0.372(10) 1. 0 d
H2 H1+ 4 e 0.464(10) 0.098(10) 0.68(1) 1. 0 d
H3 H1+ 4 e 0.073(10) 0.408(10) 0.748(10) 1. 0 d
H4 H1+ 4 e 0.046(10) 0.058(10) 0.84(1) 1. 0 d

loop_
_atom_type_symbol
_atom_type_oxidation_number
P5+ 5.000
Al3+ 3.000
Na1+ 1.000
O2- -2.000
H1+ 1.000
